data_1547270
loop_
_publ_author_name
'Ahmed T. A. Boraei'
'El Sayed H. El Ashry'
'Axel Duerkop'

_publ_section_title
;
 Regioselectivity of the alkylation of S-substituted 1,2,4-triazoles with
 dihaloalkanes
;
_journal_name_full 'Chemistry Central Journal'
_journal_page_first 22
_journal_paper_doi 10.1186/s13065-016-0165-0
_journal_volume 10
_journal_year 2016
_chemical_formula_moiety 'C35 H28 N8 S2'
_chemical_formula_sum 'C35 H28 N8 S2'
_chemical_formula_weight 624.77
_space_group_crystal_system monoclinic
_space_group_IT_number 15
_space_group_name_Hall '-C 2yc'
_space_group_name_H-M_alt 'C 1 2/c 1'
_symmetry_space_group_name_Hall '-C 2yc'
_symmetry_space_group_name_H-M 'C 1 2/c 1'
_atom_sites_solution_hydrogens mixed
_cell_angle_alpha 90
_cell_angle_beta 106.0192(17)
_cell_angle_gamma 90
_cell_formula_units_Z 4
_cell_length_a 32.9005(5)
_cell_length_b 8.04840(12)
_cell_length_c 11.51861(19)
_cell_measurement_reflns_used 8294
_cell_measurement_temperature 123.0
_cell_measurement_theta_max 73.4248
_cell_measurement_theta_min 3.9895
_cell_volume 2931.65(8)
_computing_cell_refinement
;
CrysAlisPro, Oxford Diffraction Ltd.,
Version 1.171.34.40 (release 27-08-2010 CrysAlis171 .NET)
(compiled Aug 27 2010,11:50:40)
;
_computing_data_collection
;
CrysAlisPro, Oxford Diffraction Ltd.,
Version 1.171.34.40 (release 27-08-2010 CrysAlis171 .NET)
(compiled Aug 27 2010,11:50:40)
;
_computing_data_reduction
;
CrysAlisPro, Oxford Diffraction Ltd.,
Version 1.171.34.40 (release 27-08-2010 CrysAlis171 .NET)
(compiled Aug 27 2010,11:50:40)
;
_computing_molecular_graphics 'Olex2 (Dolomanov et al., 2009)'
_computing_publication_material 'Olex2 (Dolomanov et al., 2009)'
_computing_structure_refinement 'ShelXL (Sheldrick, 2015)'
_computing_structure_solution 'SIR-97 (Altomare, 1999)'
_diffrn_ambient_temperature 123.0
_diffrn_detector_area_resol_mean 10.3546
_diffrn_measured_fraction_theta_full 1.000
_diffrn_measured_fraction_theta_max 0.988
_diffrn_measurement_details
;
#__ type_ start__ end____ width___ exp.time_
  1 omega  -98.00  -15.00   1.0000    3.0000
omega____ theta____ kappa____ phi______ frames
    -      -40.8939  -37.0000    0.0000 83

#__ type_ start__ end____ width___ exp.time_
  2 omega  -23.00   30.00   1.0000    3.0000
omega____ theta____ kappa____ phi______ frames
    -      -40.8939   37.0000  120.0000 53

#__ type_ start__ end____ width___ exp.time_
  3 omega  -54.00   -3.00   1.0000    3.0000
omega____ theta____ kappa____ phi______ frames
    -      -40.8939  125.0000  120.0000 51

#__ type_ start__ end____ width___ exp.time_
  4 omega -108.00  -39.00   1.0000    3.0000
omega____ theta____ kappa____ phi______ frames
    -      -40.8939  -37.0000  -60.0000 69

#__ type_ start__ end____ width___ exp.time_
  5 omega    3.00   75.00   1.0000    3.0000
omega____ theta____ kappa____ phi______ frames
    -       40.8939 -125.0000  -60.0000 72

#__ type_ start__ end____ width___ exp.time_
  6 omega   58.00  105.00   1.0000    3.0000
omega____ theta____ kappa____ phi______ frames
    -       40.8939 -137.0000  120.0000 47

#__ type_ start__ end____ width___ exp.time_
  7 omega   28.00  141.00   1.0000   25.0000
omega____ theta____ kappa____ phi______ frames
    -      106.9800  -77.0000   90.0000 113

#__ type_ start__ end____ width___ exp.time_
  8 omega   45.00   70.00   1.0000   25.0000
omega____ theta____ kappa____ phi______ frames
    -      106.9800  -45.0000 -180.0000 25

#__ type_ start__ end____ width___ exp.time_
  9 omega   41.00   76.00   1.0000   25.0000
omega____ theta____ kappa____ phi______ frames
    -      106.9800  -45.0000  -90.0000 35

#__ type_ start__ end____ width___ exp.time_
 10 omega   45.00  123.00   1.0000   25.0000
omega____ theta____ kappa____ phi______ frames
    -      106.9800  -77.0000  -30.0000 78

#__ type_ start__ end____ width___ exp.time_
 11 omega   82.00  139.00   1.0000   25.0000
omega____ theta____ kappa____ phi______ frames
    -      106.9800  -77.0000 -180.0000 57

#__ type_ start__ end____ width___ exp.time_
 12 omega   93.00  154.00   1.0000   25.0000
omega____ theta____ kappa____ phi______ frames
    -      106.9800  -15.0000   30.0000 61

#__ type_ start__ end____ width___ exp.time_
 13 omega   79.00  105.00   1.0000   25.0000
omega____ theta____ kappa____ phi______ frames
    -      106.9800   45.0000 -120.0000 26

#__ type_ start__ end____ width___ exp.time_
 14 omega   33.00   58.00   1.0000   25.0000
omega____ theta____ kappa____ phi______ frames
    -      106.9800  -45.0000  -60.0000 25

#__ type_ start__ end____ width___ exp.time_
 15 omega   83.00  153.00   1.0000   25.0000
omega____ theta____ kappa____ phi______ frames
    -      106.9800   45.0000   60.0000 70

#__ type_ start__ end____ width___ exp.time_
 16 omega   92.00  152.00   1.0000   25.0000
omega____ theta____ kappa____ phi______ frames
    -      106.9800   45.0000  -60.0000 60

#__ type_ start__ end____ width___ exp.time_
 17 omega   85.00  112.00   1.0000   25.0000
omega____ theta____ kappa____ phi______ frames
    -      106.9800 -122.0000 -131.0000 27

#__ type_ start__ end____ width___ exp.time_
 18 omega   28.00   54.00   1.0000   25.0000
omega____ theta____ kappa____ phi______ frames
    -      106.9800  -77.0000 -180.0000 26

#__ type_ start__ end____ width___ exp.time_
 19 omega   79.00  157.00   1.0000   25.0000
omega____ theta____ kappa____ phi______ frames
    -      106.9800   45.0000   30.0000 78

#__ type_ start__ end____ width___ exp.time_
 20 omega   36.00   74.00   1.0000   25.0000
omega____ theta____ kappa____ phi______ frames
    -      106.9800  -45.0000   90.0000 38

#__ type_ start__ end____ width___ exp.time_
 21 omega   27.00   77.00   1.0000   25.0000
omega____ theta____ kappa____ phi______ frames
    -      106.9800  -15.0000   30.0000 50

#__ type_ start__ end____ width___ exp.time_
 22 omega   97.00  125.00   1.0000   25.0000
omega____ theta____ kappa____ phi______ frames
    -      106.9800 -132.0000  117.0000 28

#__ type_ start__ end____ width___ exp.time_
 23 omega   87.00  112.00   1.0000   25.0000
omega____ theta____ kappa____ phi______ frames
    -      106.9800 -110.0000  -67.0000 25

#__ type_ start__ end____ width___ exp.time_
 24 omega   29.00   63.00   1.0000   25.0000
omega____ theta____ kappa____ phi______ frames
    -      106.9800 -110.0000  -67.0000 34
;
_diffrn_measurement_device_type 'SuperNova, Single source at offset), Atlas'
_diffrn_measurement_method '\w scans'
_diffrn_orient_matrix_UB_11 0.0430039000
_diffrn_orient_matrix_UB_12 -0.0112890000
_diffrn_orient_matrix_UB_13 -0.0284536000
_diffrn_orient_matrix_UB_21 0.0228561000
_diffrn_orient_matrix_UB_22 0.0132980000
_diffrn_orient_matrix_UB_23 0.1357018000
_diffrn_orient_matrix_UB_31 -0.0009346000
_diffrn_orient_matrix_UB_32 -0.1907006000
_diffrn_orient_matrix_UB_33 0.0110845000
_diffrn_radiation_monochromator mirror
_diffrn_radiation_type MoK\a
_diffrn_radiation_wavelength 0.71069
_diffrn_reflns_av_R_equivalents 0.0187
_diffrn_reflns_av_unetI/netI 0.0155
_diffrn_reflns_Laue_measured_fraction_full 1.000
_diffrn_reflns_Laue_measured_fraction_max 0.988
_diffrn_reflns_limit_h_max 38
_diffrn_reflns_limit_h_min -40
_diffrn_reflns_limit_k_max 7
_diffrn_reflns_limit_k_min -9
_diffrn_reflns_limit_l_max 14
_diffrn_reflns_limit_l_min -13
_diffrn_reflns_number 10434
_diffrn_reflns_point_group_measured_fraction_full 1.000
_diffrn_reflns_point_group_measured_fraction_max 0.988
_diffrn_reflns_theta_full 25.240
_diffrn_reflns_theta_max 26.241
_diffrn_reflns_theta_min 2.576
_diffrn_source 'SuperNova (Cu) X-ray Source'
_exptl_absorpt_coefficient_mu 0.224
_exptl_absorpt_correction_T_max 0.927
_exptl_absorpt_correction_T_min 0.726
_exptl_absorpt_correction_type analytical
_exptl_absorpt_process_details
;
CrysAlisPro, Oxford Diffraction Ltd.,
Version 1.171.34.40 (release 27-08-2010 CrysAlis171 .NET)
(compiled Aug 27 2010,11:50:40)
Analytical numeric absorption correction using a multifaceted crystal
			model based on expressions derived by R.C. Clark & J.S. Reid.
(Clark, R. C. & Reid, J. S. (1995). Acta Cryst. A51, 887-897)
;
_exptl_crystal_colour colourless
_exptl_crystal_colour_primary colourless
_exptl_crystal_density_diffrn 1.416
_exptl_crystal_density_method 'Not Measured'
_exptl_crystal_description rod
_exptl_crystal_F_000 1304
_exptl_crystal_size_max 0.3518
_exptl_crystal_size_mid 0.0477
_exptl_crystal_size_min 0.0413
_refine_diff_density_max 0.285
_refine_diff_density_min -0.194
_refine_diff_density_rms 0.043
_refine_ls_extinction_coef .
_refine_ls_extinction_method none
_refine_ls_goodness_of_fit_ref 1.033
_refine_ls_hydrogen_treatment mixed
_refine_ls_matrix_type full
_refine_ls_number_parameters 210
_refine_ls_number_reflns 2927
_refine_ls_number_restraints 0
_refine_ls_restrained_S_all 1.033
_refine_ls_R_factor_all 0.0328
_refine_ls_R_factor_gt 0.0317
_refine_ls_shift/su_max 0.002
_refine_ls_shift/su_mean 0.000
_refine_ls_structure_factor_coef Fsqd
_refine_ls_weighting_details 'w=1/[\s^2^(Fo^2^)+(0.0467P)^2^+2.4513P] where P=(Fo^2^+2Fc^2^)/3'
_refine_ls_weighting_scheme calc
_refine_ls_wR_factor_gt 0.0841
_refine_ls_wR_factor_ref 0.0852
_reflns_Friedel_coverage 0.000
_reflns_Friedel_fraction_full .
_reflns_Friedel_fraction_max .
_reflns_number_gt 2824
_reflns_number_total 2927
_reflns_threshold_expression 'I > 2\s(I)'
_cod_data_source_file 6.cif
_cod_data_source_block j185
_cod_database_code 1547270
_chemical_oxdiff_formula 'c35 h28 n8 s2'
_reflns_odcompleteness_completeness 99.93
_reflns_odcompleteness_iscentric 1
_reflns_odcompleteness_theta 66.97
_olex2_refinement_description
;
1. Fixed Uiso
 At 1.2 times of:
  All C(H) groups, All C(H,H) groups, All N(H) groups
2.a Secondary CH2 refined with riding coordinates:
 C1(H1A,H1B)
2.b Aromatic/amide H refined with riding coordinates:
 C3(H3), C4(H4), C5(H5), C6(H6), C7(H7), C11(H11), C14(H14), C15(H15),
 C16(H16), C17(H17)
;
_shelx_shelxl_version_number 2014/7
_olex2_submission_special_instructions 'No special instructions were received'

loop_
_space_group_symop_operation_xyz
'x, y, z'
'-x, y, -z+1/2'
'x+1/2, y+1/2, z'
'-x+1/2, y+1/2, -z+1/2'
'-x, -y, -z'
'x, -y, z-1/2'
'-x+1/2, -y+1/2, -z'
'x+1/2, -y+1/2, z-1/2'

loop_
_atom_site_label
_atom_site_type_symbol
_atom_site_fract_x
_atom_site_fract_y
_atom_site_fract_z
_atom_site_U_iso_or_equiv
_atom_site_adp_type
_atom_site_occupancy
_atom_site_site_symmetry_order
_atom_site_calc_flag
_atom_site_refinement_flags_posn
_atom_site_refinement_flags_adp
_atom_site_refinement_flags_occupancy
_atom_site_disorder_assembly
_atom_site_disorder_group
C1 C 0.40313(4) 0.26689(18) 0.38661(12) 0.0277(3) Uani 1 1 d . . . . .
H1A H 0.4215 0.3020 0.3358 0.033 Uiso 1 1 calc R . . . .
H1B H 0.4024 0.1439 0.3882 0.033 Uiso 1 1 calc R . . . .
C2 C 0.35909(4) 0.33501(16) 0.33618(11) 0.0237(3) Uani 1 1 d . . . . .
C3 C 0.32673(4) 0.28764(17) 0.38605(12) 0.0269(3) Uani 1 1 d . . . . .
H3 H 0.3323 0.2099 0.4506 0.032 Uiso 1 1 calc R . . . .
C4 C 0.28650(4) 0.35342(17) 0.34184(13) 0.0295(3) Uani 1 1 d . . . . .
H4 H 0.2647 0.3215 0.3769 0.035 Uiso 1 1 calc R . . . .
C5 C 0.27785(4) 0.46551(18) 0.24682(13) 0.0305(3) Uani 1 1 d . . . . .
H5 H 0.2502 0.5106 0.2168 0.037 Uiso 1 1 calc R . . . .
C6 C 0.30973(5) 0.51150(18) 0.19581(12) 0.0315(3) Uani 1 1 d . . . . .
H6 H 0.3038 0.5872 0.1300 0.038 Uiso 1 1 calc R . . . .
C7 C 0.35036(4) 0.44722(17) 0.24072(12) 0.0277(3) Uani 1 1 d . . . . .
H7 H 0.3722 0.4801 0.2060 0.033 Uiso 1 1 calc R . . . .
C8 C 0.47751(4) 0.32458(16) 0.55771(11) 0.0216(2) Uani 1 1 d . . . . .
C9 C 0.53826(4) 0.26635(16) 0.54530(11) 0.0222(3) Uani 1 1 d . . . . .
C10 C 0.57202(4) 0.20096(16) 0.49922(11) 0.0226(3) Uani 1 1 d . . . . .
C11 C 0.56996(4) 0.09224(16) 0.40654(11) 0.0245(3) Uani 1 1 d . . . . .
H11 H 0.5451 0.0429 0.3559 0.029 Uiso 1 1 calc R . . . .
C12 C 0.61241(4) 0.06697(16) 0.40034(11) 0.0229(3) Uani 1 1 d . . . . .
C13 C 0.63886(4) 0.16564(15) 0.49192(11) 0.0221(3) Uani 1 1 d . . . . .
C14 C 0.68253(4) 0.17332(17) 0.51042(12) 0.0261(3) Uani 1 1 d . . . . .
H14 H 0.6999 0.2404 0.5724 0.031 Uiso 1 1 calc R . . . .
C15 C 0.69948(4) 0.07925(18) 0.43477(12) 0.0285(3) Uani 1 1 d . . . . .
H15 H 0.7291 0.0827 0.4444 0.034 Uiso 1 1 calc R . . . .
C16 C 0.67387(4) -0.02110(17) 0.34417(12) 0.0287(3) Uani 1 1 d . . . . .
H16 H 0.6865 -0.0846 0.2938 0.034 Uiso 1 1 calc R . . . .
C17 C 0.63059(4) -0.02957(17) 0.32660(12) 0.0269(3) Uani 1 1 d . . . . .
H17 H 0.6136 -0.0994 0.2658 0.032 Uiso 1 1 calc R . . . .
C18 C 0.5000 0.4947(2) 0.7500 0.0234(4) Uani 1 2 d S T P . .
H18 H 0.5254(5) 0.569(2) 0.7793(14) 0.028 Uiso 1 1 d R . . . .
N1 N 0.49628(3) 0.24343(13) 0.48711(10) 0.0232(2) Uani 1 1 d . . . . .
N2 N 0.54634(3) 0.35542(14) 0.64563(10) 0.0236(2) Uani 1 1 d . . . . .
N3 N 0.50638(3) 0.39405(14) 0.65223(9) 0.0222(2) Uani 1 1 d . . . . .
N4 N 0.61353(3) 0.24476(14) 0.55203(10) 0.0232(2) Uani 1 1 d . . . . .
H4A H 0.6222(5) 0.324(2) 0.6082(15) 0.028 Uiso 1 1 d R . . . .
S1 S 0.42354(2) 0.34847(4) 0.53964(3) 0.02268(11) Uani 1 1 d . . . . .

loop_
_atom_site_aniso_label
_atom_site_aniso_U_11
_atom_site_aniso_U_22
_atom_site_aniso_U_33
_atom_site_aniso_U_23
_atom_site_aniso_U_13
_atom_site_aniso_U_12
C1 0.0201(6) 0.0361(7) 0.0260(6) -0.0057(5) 0.0046(5) 0.0015(5)
C2 0.0184(6) 0.0276(6) 0.0244(6) -0.0051(5) 0.0047(5) -0.0012(5)
C3 0.0232(6) 0.0291(7) 0.0287(6) 0.0020(5) 0.0077(5) 0.0006(5)
C4 0.0205(6) 0.0334(7) 0.0358(7) -0.0038(5) 0.0100(5) -0.0011(5)
C5 0.0213(6) 0.0328(7) 0.0330(7) -0.0053(6) 0.0003(5) 0.0041(5)
C6 0.0327(7) 0.0318(7) 0.0260(6) 0.0014(5) 0.0015(5) 0.0006(6)
C7 0.0254(6) 0.0329(7) 0.0248(6) -0.0026(5) 0.0072(5) -0.0049(5)
C8 0.0174(6) 0.0245(6) 0.0233(6) 0.0026(5) 0.0065(5) 0.0001(4)
C9 0.0192(6) 0.0250(6) 0.0235(6) 0.0027(5) 0.0078(5) 0.0015(5)
C10 0.0191(6) 0.0258(6) 0.0240(6) 0.0038(5) 0.0077(5) 0.0025(5)
C11 0.0200(6) 0.0276(6) 0.0260(6) 0.0005(5) 0.0063(5) 0.0005(5)
C12 0.0216(6) 0.0247(6) 0.0232(6) 0.0036(5) 0.0073(5) 0.0019(5)
C13 0.0217(6) 0.0232(6) 0.0227(6) 0.0038(5) 0.0086(5) 0.0028(4)
C14 0.0203(6) 0.0287(6) 0.0293(6) 0.0026(5) 0.0067(5) 0.0000(5)
C15 0.0205(6) 0.0328(7) 0.0352(7) 0.0067(6) 0.0126(5) 0.0039(5)
C16 0.0301(7) 0.0310(7) 0.0301(7) 0.0037(5) 0.0164(5) 0.0078(5)
C17 0.0284(7) 0.0289(7) 0.0246(6) -0.0003(5) 0.0091(5) 0.0025(5)
C18 0.0208(8) 0.0275(9) 0.0237(8) 0.000 0.0092(7) 0.000
N1 0.0186(5) 0.0266(5) 0.0252(5) 0.0004(4) 0.0072(4) 0.0015(4)
N2 0.0163(5) 0.0312(6) 0.0252(5) 0.0009(4) 0.0089(4) 0.0018(4)
N3 0.0151(5) 0.0297(5) 0.0230(5) -0.0002(4) 0.0074(4) 0.0002(4)
N4 0.0193(5) 0.0270(5) 0.0241(5) -0.0021(4) 0.0074(4) 0.0014(4)
S1 0.01410(16) 0.03027(19) 0.02404(17) -0.00276(11) 0.00589(12) 0.00060(11)

loop_
_atom_type_symbol
_atom_type_description
_atom_type_scat_dispersion_real
_atom_type_scat_dispersion_imag
_atom_type_scat_source
C C 0.0033 0.0016 'International Tables Vol C Tables 4.2.6.8 and 6.1.1.4'
H H 0.0000 0.0000 'International Tables Vol C Tables 4.2.6.8 and 6.1.1.4'
N N 0.0061 0.0033 'International Tables Vol C Tables 4.2.6.8 and 6.1.1.4'
S S 0.1246 0.1234 'International Tables Vol C Tables 4.2.6.8 and 6.1.1.4'

loop_
_exptl_crystal_face_index_h
_exptl_crystal_face_index_k
_exptl_crystal_face_index_l
_exptl_crystal_face_perp_dist
_exptl_oxdiff_crystal_face_indexfrac_h
_exptl_oxdiff_crystal_face_indexfrac_k
_exptl_oxdiff_crystal_face_indexfrac_l
_exptl_oxdiff_crystal_face_x
_exptl_oxdiff_crystal_face_y
_exptl_oxdiff_crystal_face_z
-1 0 0 0.0216 -1.0000 -0.0000 0.0000 -0.0430 -0.0229 0.0010
1 0 0 0.0197 1.0000 0.0000 -0.0000 0.0430 0.0229 -0.0010
0 1 0 0.1843 -0.0000 1.0000 -0.0000 -0.0114 0.0132 -0.1905
-1 0 1 0.0264 -1.0000 0.0000 1.0000 -0.0714 0.1129 0.0121
1 0 -1 0.0213 1.0000 0.0000 -1.0000 0.0714 -0.1129 -0.0121
-19 -1 5 0.0408 -19.0000 -1.0000 5.0000 -0.9471 0.2311 0.2653
19 -1 -5 0.0450 19.0000 -1.0000 -5.0000 0.9699 -0.2574 0.1157
-2 -1 7 0.0322 -2.0000 -1.0000 7.0000 -0.2734 0.8912 0.2703
-9 -1 -5 0.0521 -9.0000 -1.0000 -5.0000 -0.2333 -0.8975 0.1441
8 -2 -7 0.0604 8.0000 -2.0000 -7.0000 0.5654 -0.7935 0.2952

loop_
_geom_angle_atom_site_label_1
_geom_angle_atom_site_label_2
_geom_angle_atom_site_label_3
_geom_angle
_geom_angle_site_symmetry_1
_geom_angle_site_symmetry_3
C2 C1 S1 107.42(9) . .
C3 C2 C1 120.23(12) . .
C7 C2 C1 120.52(12) . .
C7 C2 C3 119.24(12) . .
C4 C3 C2 120.30(13) . .
C3 C4 C5 120.42(13) . .
C4 C5 C6 119.59(12) . .
C5 C6 C7 120.27(13) . .
C2 C7 C6 120.17(12) . .
N1 C8 N3 110.87(11) . .
N1 C8 S1 127.99(10) . .
N3 C8 S1 121.14(9) . .
N1 C9 C10 122.71(12) . .
N2 C9 C10 121.66(11) . .
N2 C9 N1 115.61(11) . .
C11 C10 C9 129.61(12) . .
C11 C10 N4 109.75(11) . .
N4 C10 C9 120.62(11) . .
C10 C11 C12 106.90(11) . .
C13 C12 C11 106.94(11) . .
C17 C12 C11 133.96(12) . .
C17 C12 C13 119.10(12) . .
C14 C13 C12 122.39(12) . .
N4 C13 C12 107.56(11) . .
N4 C13 C14 130.05(12) . .
C15 C14 C13 117.22(12) . .
C14 C15 C16 121.35(12) . .
C17 C16 C15 121.35(12) . .
C16 C17 C12 118.58(12) . .
N3 C18 N3 112.00(15) 2_656 .
C8 N1 C9 102.21(10) . .
C9 N2 N3 101.91(10) . .
C8 N3 C18 129.55(9) . .
C8 N3 N2 109.39(10) . .
N2 N3 C18 121.06(9) . .
C13 N4 C10 108.84(11) . .
C8 S1 C1 99.61(6) . .

loop_
_geom_bond_atom_site_label_1
_geom_bond_atom_site_label_2
_geom_bond_distance
_geom_bond_site_symmetry_2
C1 C2 1.5074(17) .
C1 S1 1.8265(13) .
C2 C3 1.3953(18) .
C2 C7 1.3903(19) .
C3 C4 1.3853(19) .
C4 C5 1.386(2) .
C5 C6 1.387(2) .
C6 C7 1.393(2) .
C8 N1 1.3213(16) .
C8 N3 1.3525(17) .
C8 S1 1.7408(12) .
C9 C10 1.4553(17) .
C9 N1 1.3713(16) .
C9 N2 1.3231(17) .
C10 C11 1.3674(18) .
C10 N4 1.3788(16) .
C11 C12 1.4325(17) .
C12 C13 1.4122(18) .
C12 C17 1.4014(18) .
C13 C14 1.3942(18) .
C13 N4 1.3777(16) .
C14 C15 1.3827(19) .
C15 C16 1.402(2) .
C16 C17 1.3833(19) .
C18 N3 1.4488(14) 2_656
C18 N3 1.4488(14) .
N2 N3 1.3734(14) .

loop_
_geom_torsion_atom_site_label_1
_geom_torsion_atom_site_label_2
_geom_torsion_atom_site_label_3
_geom_torsion_atom_site_label_4
_geom_torsion
_geom_torsion_site_symmetry_1
_geom_torsion_site_symmetry_2
_geom_torsion_site_symmetry_3
_geom_torsion_site_symmetry_4
C1 C2 C3 C4 178.34(12) . . . .
C1 C2 C7 C6 -179.04(12) . . . .
C2 C1 S1 C8 -158.71(9) . . . .
C2 C3 C4 C5 0.7(2) . . . .
C3 C2 C7 C6 0.11(19) . . . .
C3 C4 C5 C6 0.1(2) . . . .
C4 C5 C6 C7 -0.8(2) . . . .
C5 C6 C7 C2 0.7(2) . . . .
C7 C2 C3 C4 -0.8(2) . . . .
C9 C10 C11 C12 -178.94(12) . . . .
C9 C10 N4 C13 179.70(11) . . . .
C9 N2 N3 C8 0.83(13) . . . .
C9 N2 N3 C18 -179.28(11) . . . .
C10 C9 N1 C8 -178.73(12) . . . .
C10 C9 N2 N3 178.19(11) . . . .
C10 C11 C12 C13 -0.40(14) . . . .
C10 C11 C12 C17 179.42(14) . . . .
C11 C10 N4 C13 0.92(14) . . . .
C11 C12 C13 C14 -178.85(12) . . . .
C11 C12 C13 N4 0.96(14) . . . .
C11 C12 C17 C16 178.43(13) . . . .
C12 C13 C14 C15 -0.04(19) . . . .
C12 C13 N4 C10 -1.16(14) . . . .
C13 C12 C17 C16 -1.76(19) . . . .
C13 C14 C15 C16 -0.7(2) . . . .
C14 C13 N4 C10 178.63(13) . . . .
C14 C15 C16 C17 0.2(2) . . . .
C15 C16 C17 C12 1.1(2) . . . .
C17 C12 C13 C14 1.30(19) . . . .
C17 C12 C13 N4 -178.89(11) . . . .
N1 C8 N3 C18 179.14(12) . . . .
N1 C8 N3 N2 -0.98(14) . . . .
N1 C8 S1 C1 -10.29(13) . . . .
N1 C9 C10 C11 -9.9(2) . . . .
N1 C9 C10 N4 171.62(11) . . . .
N1 C9 N2 N3 -0.45(14) . . . .
N2 C9 C10 C11 171.59(13) . . . .
N2 C9 C10 N4 -6.92(19) . . . .
N2 C9 N1 C8 -0.11(14) . . . .
N3 C8 N1 C9 0.65(13) . . . .
N3 C8 S1 C1 169.11(11) . . . .
N3 C18 N3 C8 84.86(13) 2_656 . . .
N3 C18 N3 N2 -95.01(11) 2_656 . . .
N4 C10 C11 C12 -0.31(14) . . . .
N4 C13 C14 C15 -179.81(12) . . . .
S1 C1 C2 C3 -66.35(14) . . . .
S1 C1 C2 C7 112.79(12) . . . .
S1 C8 N1 C9 -179.91(10) . . . .
S1 C8 N3 C18 -0.35(19) . . . .
S1 C8 N3 N2 179.53(9) . . . .
